data_4508700
loop_
_publ_author_name
'Fridman, N.'
'Speiser, S.'
'Kaftory, M.'

_publ_section_title
;
 Structures and Chromogenic Properties of Bisimidazole Derivatives
;
_journal_issue 7
_journal_name_full 'Crystal Growth &amp; Design'
_journal_page_first 1653
_journal_paper_doi 10.1021/cg060107j
_journal_volume 6
_journal_year 2006
_chemical_formula_moiety 'C34 H24 N4 S, 2(C3 N O), 2(O)'
_chemical_formula_sum 'C40 H24 N6 O4 S'
_chemical_formula_weight 684.71
_chemical_name_systematic
;
 Imidazole, 2,2'-(2,5-thiophenediyl)bis[4,5-diphenyl] DMF dihydrate
;
_space_group_IT_number 14
_symmetry_cell_setting monoclinic
_symmetry_space_group_name_Hall '-P 2ybc'
_symmetry_space_group_name_H-M 'P 1 21/c 1'
_atom_sites_solution_hydrogens geom
_atom_sites_solution_primary direct
_atom_sites_solution_secondary difmap
_audit_creation_method SHELXL-97
_cell_angle_alpha 90.00
_cell_angle_beta 96.79(2)
_cell_angle_gamma 90.000(2)
_cell_formula_units_Z 4
_cell_length_a 17.143(3)
_cell_length_b 19.147(4)
_cell_length_c 11.536(2)
_cell_measurement_reflns_used 6333
_cell_measurement_temperature 230(2)
_cell_measurement_theta_max 25.028
_cell_measurement_theta_min 1.018
_cell_volume 3760.0(12)
_computing_cell_refinement 'Denzo SMN (Otwinowski & Minor 1997)'
_computing_data_collection 'Collect (Nonius, 2000)'
_computing_data_reduction 'Denzo SMN (Otwinowski & Minor 1997)'
_computing_molecular_graphics 'Ortep-3 for Windows (Farrugia, 1999)'
_computing_structure_refinement 'SHELXL-97 (Sheldrick, 1997)'
_computing_structure_solution 'SHELXS-97 (Sheldrick, 1997)'
_diffrn_ambient_temperature 230(2)
_diffrn_detector_area_resol_mean 95
_diffrn_measured_fraction_theta_full 0.981
_diffrn_measured_fraction_theta_max 0.981
_diffrn_measurement_device_type KappaCCD
_diffrn_measurement_method 'phi scan & omega scan'
_diffrn_radiation_monochromator graphite
_diffrn_radiation_source 'fine-focus sealed tube'
_diffrn_radiation_type MoK\a
_diffrn_radiation_wavelength 0.71073
_diffrn_reflns_av_R_equivalents 0.0955
_diffrn_reflns_av_sigmaI/netI 0.1315
_diffrn_reflns_limit_h_max 20
_diffrn_reflns_limit_h_min -20
_diffrn_reflns_limit_k_max 20
_diffrn_reflns_limit_k_min -22
_diffrn_reflns_limit_l_max 13
_diffrn_reflns_limit_l_min -13
_diffrn_reflns_number 11230
_diffrn_reflns_theta_full 25.01
_diffrn_reflns_theta_max 25.01
_diffrn_reflns_theta_min 1.60
_diffrn_standards_decay_% none
_diffrn_standards_interval_count none
_diffrn_standards_interval_time none
_diffrn_standards_number none
_exptl_absorpt_coefficient_mu 0.133
_exptl_absorpt_correction_T_max 0.9920
_exptl_absorpt_correction_T_min 0.9314
_exptl_crystal_colour needle
_exptl_crystal_density_diffrn 1.210
_exptl_crystal_density_method 'not measured'
_exptl_crystal_description yellow
_exptl_crystal_F_000 1416
_exptl_crystal_size_max 0.54
_exptl_crystal_size_mid 0.15
_exptl_crystal_size_min 0.06
_refine_diff_density_max 0.357
_refine_diff_density_min -0.406
_refine_diff_density_rms 0.068
_refine_ls_extinction_method none
_refine_ls_goodness_of_fit_ref 1.062
_refine_ls_hydrogen_treatment mixed
_refine_ls_matrix_type full
_refine_ls_number_parameters 505
_refine_ls_number_reflns 6518
_refine_ls_number_restraints 0
_refine_ls_restrained_S_all 1.062
_refine_ls_R_factor_all 0.1800
_refine_ls_R_factor_gt 0.0876
_refine_ls_shift/su_max 0.001
_refine_ls_shift/su_mean 0.000
_refine_ls_structure_factor_coef Fsqd
_refine_ls_weighting_details 'calc w=1/[\s^2^(Fo^2^)+(0.1246P)^2^+0.0000P] where P=(Fo^2^+2Fc^2^)/3'
_refine_ls_weighting_scheme calc
_refine_ls_wR_factor_gt 0.2167
_refine_ls_wR_factor_ref 0.2557
_reflns_number_gt 3224
_reflns_number_total 6518
_reflns_threshold_expression >2sigma(I)
_cod_data_source_file cg060107jsup4.cif
_cod_data_source_block natalia80
_cod_original_sg_symbol_Hall 'P 2ybc'
_cod_original_sg_symbol_H-M 'P 21/c'
_cod_database_code 4508700

loop_
_symmetry_equiv_pos_as_xyz
'x, y, z'
'-x, y+1/2, -z+1/2'
'-x, -y, -z'
'x, -y-1/2, z-1/2'

loop_
_atom_site_label
_atom_site_type_symbol
_atom_site_fract_x
_atom_site_fract_y
_atom_site_fract_z
_atom_site_U_iso_or_equiv
_atom_site_adp_type
_atom_site_occupancy
_atom_site_symmetry_multiplicity
_atom_site_calc_flag
_atom_site_refinement_flags
S1 S 0.61201(7) 0.25621(8) 0.04170(10) 0.0476(4) Uani 1 1 d .
O1 O 0.2177(2) 0.6465(2) 0.0531(3) 0.0568(10) Uani 1 1 d .
O2 O 0.4448(3) 0.3496(2) 0.3886(3) 0.0702(12) Uani 1 1 d .
N1 N 0.7828(2) 0.2121(2) 0.0301(3) 0.0393(10) Uani 1 1 d .
N2 N 0.8048(2) 0.1642(2) 0.2063(3) 0.0386(10) Uani 1 1 d .
H2N2 H 0.7972 0.1515 0.2756 0.054(16) Uiso 1 1 calc R
N3 N 0.4322(2) 0.2896(2) -0.0273(3) 0.0435(10) Uani 1 1 d .
N4 N 0.4143(2) 0.3267(2) 0.1505(3) 0.0408(10) Uani 1 1 d .
H4N4 H 0.4232 0.3347 0.2242 0.054(16) Uiso 1 1 calc R
C1 C 0.9372(3) 0.1102(3) 0.2101(4) 0.0402(11) Uani 1 1 d .
C2 C 0.9605(3) 0.1167(3) 0.3305(4) 0.0484(13) Uani 1 1 d .
H2 H 0.9366 0.1495 0.3741 0.058 Uiso 1 1 calc R
C3 C 1.0185(3) 0.0745(3) 0.3836(5) 0.0608(16) Uani 1 1 d .
H3 H 1.0333 0.0789 0.4634 0.052(14) Uiso 1 1 calc R
C4 C 1.0558(3) 0.0257(3) 0.3217(5) 0.0601(16) Uani 1 1 d .
H4 H 1.0946 -0.0029 0.3597 0.069(17) Uiso 1 1 calc R
C5 C 1.0350(3) 0.0194(3) 0.2034(5) 0.0565(15) Uani 1 1 d .
H5 H 1.0606 -0.0127 0.1607 0.10(2) Uiso 1 1 calc R
C6 C 0.9757(3) 0.0611(3) 0.1476(5) 0.0457(12) Uani 1 1 d .
H6 H 0.9615 0.0563 0.0677 0.078(19) Uiso 1 1 calc R
C7 C 0.8718(3) 0.1512(2) 0.1526(4) 0.0354(11) Uani 1 1 d .
C8 C 0.8565(3) 0.1810(3) 0.0425(4) 0.0385(11) Uani 1 1 d .
C9 C 0.9055(3) 0.1839(2) -0.0527(4) 0.0397(11) Uani 1 1 d .
C10 C 0.9865(3) 0.1952(3) -0.0310(5) 0.0504(14) Uani 1 1 d .
H10 H 1.0102 0.2017 0.0450 0.043(13) Uiso 1 1 calc R
C11 C 1.0315(3) 0.1968(3) -0.1239(5) 0.0619(16) Uani 1 1 d .
H11 H 1.0855 0.2039 -0.1093 0.072(18) Uiso 1 1 calc R
C12 C 0.9975(4) 0.1879(3) -0.2368(5) 0.0570(15) Uani 1 1 d .
H12 H 1.0281 0.1886 -0.2982 0.062(16) Uiso 1 1 calc R
C13 C 0.9183(4) 0.1782(3) -0.2579(4) 0.0570(15) Uani 1 1 d .
H13 H 0.8951 0.1724 -0.3343 0.053(15) Uiso 1 1 calc R
C14 C 0.8722(3) 0.1770(3) -0.1678(4) 0.0492(13) Uani 1 1 d .
H14 H 0.8182 0.1715 -0.1842 0.053(15) Uiso 1 1 calc R
C15 C 0.7534(3) 0.2005(3) 0.1304(4) 0.0399(11) Uani 1 1 d .
C16 C 0.6761(3) 0.2216(3) 0.1535(4) 0.0409(12) Uani 1 1 d .
C17 C 0.6414(3) 0.2181(3) 0.2533(4) 0.0508(14) Uani 1 1 d .
H17 H 0.6669 0.2009 0.3231 0.055(15) Uiso 1 1 calc R
C18 C 0.5628(3) 0.2429(3) 0.2419(4) 0.0527(14) Uani 1 1 d .
H18 H 0.5314 0.2438 0.3024 0.10(2) Uiso 1 1 calc R
C19 C 0.5390(3) 0.2653(3) 0.1307(4) 0.0406(12) Uani 1 1 d .
C20 C 0.4633(3) 0.2940(3) 0.0843(4) 0.0425(12) Uani 1 1 d .
C21 C 0.3590(3) 0.3210(3) -0.0309(4) 0.0403(11) Uani 1 1 d .
C22 C 0.3471(3) 0.3450(3) 0.0776(4) 0.0435(12) Uani 1 1 d .
C23 C 0.2825(3) 0.3807(3) 0.1269(4) 0.0431(12) Uani 1 1 d .
C24 C 0.2430(3) 0.4367(3) 0.0663(5) 0.0530(14) Uani 1 1 d .
H24 H 0.2560 0.4502 -0.0064 0.046(14) Uiso 1 1 calc R
C25 C 0.1835(3) 0.4718(3) 0.1178(6) 0.0646(17) Uani 1 1 d .
H25 H 0.1570 0.5089 0.0790 0.08(2) Uiso 1 1 calc R
C26 C 0.1648(4) 0.4516(4) 0.2235(7) 0.076(2) Uani 1 1 d .
H26 H 0.1250 0.4747 0.2562 0.12(3) Uiso 1 1 calc R
C27 C 0.2038(4) 0.3972(4) 0.2833(6) 0.0727(18) Uani 1 1 d .
H27 H 0.1906 0.3842 0.3561 0.09(2) Uiso 1 1 calc R
C28 C 0.2620(3) 0.3623(3) 0.2359(5) 0.0552(14) Uani 1 1 d .
H28 H 0.2882 0.3258 0.2771 0.051(15) Uiso 1 1 calc R
C29 C 0.3058(3) 0.3222(3) -0.1421(4) 0.0437(12) Uani 1 1 d .
C30 C 0.3370(3) 0.3231(3) -0.2481(4) 0.0509(13) Uani 1 1 d .
H30 H 0.3912 0.3242 -0.2481 0.069(18) Uiso 1 1 calc R
C31 C 0.2895(4) 0.3225(3) -0.3525(5) 0.0590(15) Uani 1 1 d .
H31 H 0.3117 0.3228 -0.4223 0.10(2) Uiso 1 1 calc R
C32 C 0.2076(4) 0.3214(3) -0.3543(5) 0.0636(16) Uani 1 1 d .
H32 H 0.1752 0.3210 -0.4248 0.10(2) Uiso 1 1 calc R
C33 C 0.1759(4) 0.3209(3) -0.2501(5) 0.0619(16) Uani 1 1 d .
H33 H 0.1216 0.3210 -0.2503 0.09(2) Uiso 1 1 calc R
C34 C 0.2242(3) 0.3203(3) -0.1448(5) 0.0514(14) Uani 1 1 d .
H34 H 0.2020 0.3186 -0.0751 0.071(19) Uiso 1 1 calc R
O3 O 0.2665(4) 0.5625(3) 0.8695(5) 0.112(2) Uani 1 1 d .
N5 N 0.2950(4) 0.5522(3) 0.6852(5) 0.0813(18) Uani 1 1 d .
C35A C 0.2637(10) 0.5113(7) 0.5668(13) 0.100(5) Uani 0.60(2) 1 d P
C35B C 0.2476(12) 0.5017(12) 0.655(2) 0.095(9) Uani 0.40(2) 1 d P
C36A C 0.3480(10) 0.5887(11) 0.657(2) 0.140(8) Uani 0.60(2) 1 d P
C36B C 0.365(2) 0.6055(17) 0.641(4) 0.143(13) Uani 0.40(2) 1 d P
C37A C 0.2554(8) 0.5271(7) 0.7672(12) 0.088(6) Uani 0.60(2) 1 d P
C37B C 0.3061(11) 0.5850(9) 0.8051(14) 0.069(7) Uani 0.40(2) 1 d P
O4 O 0.5437(5) 0.5699(4) 0.4068(7) 0.150(3) Uiso 1 1 d .
N6 N 0.4594(5) 0.5442(3) 0.2581(8) 0.133(3) Uani 1 1 d .
C38A C 0.3752(18) 0.5406(15) 0.225(3) 0.191(12) Uiso 0.56(2) 1 d P
C38B C 0.3730(14) 0.5263(12) 0.301(2) 0.112(8) Uiso 0.44(2) 1 d P
C39A C 0.5259(13) 0.5295(10) 0.1746(16) 0.133(9) Uiso 0.56(2) 1 d P
C39B C 0.4285(16) 0.5426(13) 0.130(2) 0.136(11) Uiso 0.44(2) 1 d P
C40 C 0.4847(7) 0.5670(6) 0.3750(18) 0.231(10) Uani 1 1 d .

loop_
_atom_site_aniso_label
_atom_site_aniso_U_11
_atom_site_aniso_U_22
_atom_site_aniso_U_33
_atom_site_aniso_U_23
_atom_site_aniso_U_13
_atom_site_aniso_U_12
S1 0.0328(7) 0.0748(10) 0.0361(6) 0.0087(6) 0.0077(5) 0.0113(7)
O1 0.061(2) 0.066(2) 0.0440(19) 0.0083(17) 0.0082(17) -0.008(2)
O2 0.087(3) 0.072(3) 0.050(2) 0.0029(19) 0.003(2) 0.006(2)
N1 0.026(2) 0.055(3) 0.038(2) 0.0037(18) 0.0097(17) 0.0056(19)
N2 0.032(2) 0.049(3) 0.036(2) 0.0028(18) 0.0072(17) 0.0038(18)
N3 0.029(2) 0.062(3) 0.039(2) 0.0067(19) 0.0064(17) 0.008(2)
N4 0.028(2) 0.056(3) 0.038(2) -0.0003(19) 0.0032(17) 0.0101(19)
C1 0.029(3) 0.048(3) 0.044(3) 0.008(2) 0.006(2) -0.004(2)
C2 0.037(3) 0.058(3) 0.050(3) -0.001(2) 0.004(2) 0.002(3)
C3 0.047(3) 0.085(4) 0.048(3) 0.009(3) -0.005(3) 0.000(3)
C4 0.042(3) 0.069(4) 0.069(4) 0.017(3) 0.004(3) 0.018(3)
C5 0.040(3) 0.063(4) 0.068(4) 0.013(3) 0.013(3) 0.018(3)
C6 0.035(3) 0.051(3) 0.053(3) 0.003(2) 0.010(2) 0.003(2)
C7 0.025(2) 0.043(3) 0.038(2) 0.006(2) 0.006(2) 0.001(2)
C8 0.029(2) 0.046(3) 0.041(3) 0.001(2) 0.009(2) -0.001(2)
C9 0.040(3) 0.040(3) 0.040(3) 0.002(2) 0.009(2) 0.005(2)
C10 0.037(3) 0.068(4) 0.047(3) 0.011(3) 0.013(2) 0.003(3)
C11 0.037(3) 0.082(4) 0.069(4) 0.023(3) 0.016(3) 0.006(3)
C12 0.056(4) 0.070(4) 0.050(3) 0.020(3) 0.029(3) 0.018(3)
C13 0.065(4) 0.066(4) 0.041(3) 0.005(3) 0.014(3) 0.010(3)
C14 0.042(3) 0.062(3) 0.046(3) 0.006(2) 0.013(2) 0.007(3)
C15 0.036(3) 0.045(3) 0.039(3) 0.001(2) 0.006(2) 0.006(2)
C16 0.031(3) 0.055(3) 0.037(2) -0.003(2) 0.002(2) 0.006(2)
C17 0.039(3) 0.080(4) 0.034(3) 0.006(3) 0.007(2) 0.016(3)
C18 0.040(3) 0.082(4) 0.037(3) 0.002(3) 0.010(2) 0.013(3)
C19 0.032(3) 0.058(3) 0.032(2) -0.001(2) 0.004(2) 0.006(2)
C20 0.031(3) 0.058(3) 0.039(3) 0.006(2) 0.005(2) 0.002(2)
C21 0.029(2) 0.051(3) 0.041(3) 0.002(2) 0.007(2) 0.006(2)
C22 0.037(3) 0.048(3) 0.045(3) 0.008(2) 0.005(2) 0.002(2)
C23 0.037(3) 0.042(3) 0.050(3) 0.000(2) 0.005(2) 0.006(2)
C24 0.046(3) 0.055(3) 0.056(3) 0.000(3) 0.000(3) 0.002(3)
C25 0.041(3) 0.056(4) 0.094(5) -0.010(3) -0.002(3) 0.018(3)
C26 0.056(4) 0.074(5) 0.107(6) -0.011(4) 0.040(4) 0.014(4)
C27 0.058(4) 0.071(4) 0.096(5) 0.001(4) 0.041(4) 0.009(3)
C28 0.050(3) 0.056(3) 0.063(3) 0.011(3) 0.022(3) 0.008(3)
C29 0.034(3) 0.053(3) 0.044(3) 0.001(2) 0.003(2) 0.002(2)
C30 0.045(3) 0.063(4) 0.045(3) 0.002(3) 0.010(2) 0.003(3)
C31 0.058(4) 0.073(4) 0.045(3) 0.005(3) -0.001(3) 0.004(3)
C32 0.060(4) 0.075(4) 0.052(3) -0.001(3) -0.012(3) 0.007(3)
C33 0.043(3) 0.075(4) 0.065(4) -0.011(3) -0.006(3) 0.002(3)
C34 0.037(3) 0.065(4) 0.051(3) -0.007(3) 0.000(2) 0.003(3)
O3 0.173(6) 0.090(4) 0.079(4) -0.002(3) 0.043(4) -0.010(4)
N5 0.095(4) 0.081(4) 0.075(4) 0.017(3) 0.039(4) 0.031(4)
C35A 0.147(14) 0.096(10) 0.056(8) -0.013(7) 0.011(8) 0.011(9)
C35B 0.077(13) 0.094(15) 0.11(2) -0.066(14) 0.014(12) -0.029(12)
C36A 0.066(10) 0.093(13) 0.26(2) 0.139(13) 0.026(11) -0.059(9)
C36B 0.13(2) 0.091(19) 0.22(3) 0.083(18) 0.047(19) -0.101(16)
C37A 0.110(11) 0.076(9) 0.086(11) 0.024(8) 0.042(8) 0.015(8)
C37B 0.086(13) 0.067(12) 0.053(10) 0.005(8) 0.012(8) -0.017(10)
N6 0.104(6) 0.064(4) 0.209(9) 0.006(5) -0.068(6) -0.013(4)
C40 0.109(9) 0.101(8) 0.44(3) 0.070(12) -0.129(13) -0.061(7)

loop_
_atom_type_symbol
_atom_type_description
_atom_type_scat_dispersion_real
_atom_type_scat_dispersion_imag
_atom_type_scat_source
S S 0.1246 0.1234 'International Tables Vol C Tables 4.2.6.8 and 6.1.1.4'
O O 0.0106 0.0060 'International Tables Vol C Tables 4.2.6.8 and 6.1.1.4'
N N 0.0061 0.0033 'International Tables Vol C Tables 4.2.6.8 and 6.1.1.4'
C C 0.0033 0.0016 'International Tables Vol C Tables 4.2.6.8 and 6.1.1.4'
H H 0.0000 0.0000 'International Tables Vol C Tables 4.2.6.8 and 6.1.1.4'

loop_
_geom_angle_atom_site_label_1
_geom_angle_atom_site_label_2
_geom_angle_atom_site_label_3
_geom_angle
C19 S1 C16 92.1(2)
C15 N1 C8 105.8(4)
C15 N2 C7 108.1(4)
C15 N2 H2N2 125.9
C7 N2 H2N2 125.9
C20 N3 C21 105.0(4)
C20 N4 C22 107.5(4)
C20 N4 H4N4 126.2
C22 N4 H4N4 126.2
C6 C1 C2 118.2(4)
C6 C1 C7 120.7(4)
C2 C1 C7 121.0(4)
C3 C2 C1 119.9(5)
C3 C2 H2 120.1
C1 C2 H2 120.1
C2 C3 C4 121.7(5)
C2 C3 H3 119.1
C4 C3 H3 119.1
C5 C4 C3 119.4(5)
C5 C4 H4 120.3
C3 C4 H4 120.3
C4 C5 C6 120.0(5)
C4 C5 H5 120.0
C6 C5 H5 120.0
C5 C6 C1 120.9(5)
C5 C6 H6 119.6
C1 C6 H6 119.6
C8 C7 N2 105.0(4)
C8 C7 C1 133.4(4)
N2 C7 C1 121.6(4)
C7 C8 N1 109.9(4)
C7 C8 C9 129.9(4)
N1 C8 C9 120.2(4)
C14 C9 C10 118.3(5)
C14 C9 C8 120.5(4)
C10 C9 C8 121.2(4)
C11 C10 C9 119.6(5)
C11 C10 H10 120.2
C9 C10 H10 120.2
C12 C11 C10 121.0(5)
C12 C11 H11 119.5
C10 C11 H11 119.5
C13 C12 C11 119.3(5)
C13 C12 H12 120.3
C11 C12 H12 120.3
C12 C13 C14 121.0(5)
C12 C13 H13 119.5
C14 C13 H13 119.5
C13 C14 C9 120.8(5)
C13 C14 H14 119.6
C9 C14 H14 119.6
N1 C15 N2 111.2(4)
N1 C15 C16 124.3(4)
N2 C15 C16 124.4(4)
C17 C16 C15 130.4(4)
C17 C16 S1 110.4(4)
C15 C16 S1 119.2(4)
C16 C17 C18 114.3(4)
C16 C17 H17 122.9
C18 C17 H17 122.9
C19 C18 C17 111.5(5)
C19 C18 H18 124.3
C17 C18 H18 124.3
C18 C19 C20 128.2(4)
C18 C19 S1 111.8(4)
C20 C19 S1 120.0(3)
N3 C20 N4 111.6(4)
N3 C20 C19 124.7(4)
N4 C20 C19 123.7(4)
C22 C21 N3 110.4(4)
C22 C21 C29 129.9(4)
N3 C21 C29 119.6(4)
C21 C22 N4 105.4(4)
C21 C22 C23 135.1(4)
N4 C22 C23 119.5(4)
C28 C23 C24 119.0(5)
C28 C23 C22 120.9(4)
C24 C23 C22 120.0(5)
C23 C24 C25 118.8(6)
C23 C24 H24 120.6
C25 C24 H24 120.6
C26 C25 C24 120.3(6)
C26 C25 H25 119.9
C24 C25 H25 119.9
C25 C26 C27 120.9(6)
C25 C26 H26 119.6
C27 C26 H26 119.6
C28 C27 C26 120.2(6)
C28 C27 H27 119.9
C26 C27 H27 119.9
C27 C28 C23 120.8(6)
C27 C28 H28 119.6
C23 C28 H28 119.6
C30 C29 C34 118.0(4)
C30 C29 C21 119.9(4)
C34 C29 C21 122.1(4)
C31 C30 C29 121.4(5)
C31 C30 H30 119.3
C29 C30 H30 119.3
C30 C31 C32 120.2(6)
C30 C31 H31 119.9
C32 C31 H31 119.9
C33 C32 C31 119.1(5)
C33 C32 H32 120.5
C31 C32 H32 120.5
C32 C33 C34 120.5(6)
C32 C33 H33 119.7
C34 C33 H33 119.7
C33 C34 C29 120.8(5)
C33 C34 H34 119.6
C29 C34 H34 119.6
C37B O3 C37A 70.0(10)
C36A N5 C35B 145.6(19)
C36A N5 C37A 149.6(17)
C35B N5 C37A 63.8(13)
C36A N5 C37B 89.3(17)
C35B N5 C37B 124.8(14)
C37A N5 C37B 61.0(9)
C36A N5 C35A 103.6(16)
C35B N5 C35A 42.8(12)
C37A N5 C35A 106.5(11)
C37B N5 C35A 166.5(11)
C36A N5 C36B 3(2)
C35B N5 C36B 145(2)
C37A N5 C36B 151.3(17)
C37B N5 C36B 90.5(17)
C35A N5 C36B 102.2(17)
C35B C35A N5 52.6(11)
C35A C35B N5 85(2)
C35A C35B C37A 144(2)
N5 C35B C37A 59.3(9)
N5 C36A C37B 51.5(11)
N5 C37A O3 114.3(12)
N5 C37A C35B 56.9(11)
O3 C37A C35B 170.1(16)
N5 C37A C37B 66.1(10)
O3 C37A C37B 48.3(8)
C35B C37A C37B 123.0(16)
O3 C37B C37A 61.7(10)
O3 C37B N5 114.5(14)
C37A C37B N5 52.9(8)
O3 C37B C36A 153.7(15)
C37A C37B C36A 91.9(12)
N5 C37B C36A 39.2(8)
C40 N6 C38A 116.1(17)
C40 N6 C39B 163.2(12)
C38A N6 C39B 61.3(15)
C40 N6 C39A 117.5(11)
C38A N6 C39A 126.3(16)
C39B N6 C39A 66.5(13)
C40 N6 C38B 87.9(12)
C38A N6 C38B 33.8(12)
C39B N6 C38B 93.8(13)
C39A N6 C38B 150.6(12)
C38B C38A N6 85(3)
C38B C38A C39B 142(4)
N6 C38A C39B 61.1(16)
C38A C38B N6 61(3)
N6 C39A C39B 54.1(12)
N6 C39B C38A 57.6(16)
N6 C39B C39A 59.5(12)
C38A C39B C39A 116(2)
O4 C40 N6 121.5(19)

loop_
_geom_bond_atom_site_label_1
_geom_bond_atom_site_label_2
_geom_bond_distance
S1 C19 1.719(5)
S1 C16 1.725(5)
N1 C15 1.334(6)
N1 C8 1.389(6)
N2 C15 1.357(6)
N2 C7 1.390(6)
N2 H2N2 0.8600
N3 C20 1.337(6)
N3 C21 1.388(6)
N4 C20 1.353(6)
N4 C22 1.389(6)
N4 H4N4 0.8600
C1 C6 1.397(7)
C1 C2 1.405(6)
C1 C7 1.461(6)
C2 C3 1.368(7)
C2 H2 0.9300
C3 C4 1.378(8)
C3 H3 0.9300
C4 C5 1.375(8)
C4 H4 0.9300
C5 C6 1.389(7)
C5 H5 0.9300
C6 H6 0.9300
C7 C8 1.388(6)
C8 C9 1.461(6)
C9 C14 1.387(6)
C9 C10 1.398(7)
C10 C11 1.393(7)
C10 H10 0.9300
C11 C12 1.373(8)
C11 H11 0.9300
C12 C13 1.362(8)
C12 H12 0.9300
C13 C14 1.379(7)
C13 H13 0.9300
C14 H14 0.9300
C15 C16 1.441(7)
C16 C17 1.359(7)
C17 C18 1.420(7)
C17 H17 0.9300
C18 C19 1.369(6)
C18 H18 0.9300
C19 C20 1.451(6)
C21 C22 1.371(7)
C21 C29 1.484(6)
C22 C23 1.472(7)
C23 C28 1.390(7)
C23 C24 1.408(7)
C24 C25 1.411(8)
C24 H24 0.9300
C25 C26 1.353(9)
C25 H25 0.9300
C26 C27 1.378(9)
C26 H26 0.9300
C27 C28 1.367(8)
C27 H27 0.9300
C28 H28 0.9300
C29 C30 1.391(7)
C29 C34 1.395(7)
C30 C31 1.372(7)
C30 H30 0.9300
C31 C32 1.402(8)
C31 H31 0.9300
C32 C33 1.376(8)
C32 H32 0.9300
C33 C34 1.387(7)
C33 H33 0.9300
C34 H34 0.9300
O3 C37B 1.148(17)
O3 C37A 1.355(14)
N5 C36A 1.222(15)
N5 C35B 1.284(18)
N5 C37A 1.318(13)
N5 C37B 1.511(18)
N5 C35A 1.609(15)
N5 C36B 1.71(2)
C35A C35B 1.10(2)
C35B C37A 1.38(2)
C36A C37B 1.93(3)
C37A C37B 1.44(2)
O4 C40 1.036(11)
N6 C40 1.43(2)
N6 C38A 1.45(3)
N6 C39B 1.51(3)
N6 C39A 1.60(2)
N6 C38B 1.65(3)
C38A C38B 0.92(3)
C38A C39B 1.51(4)
C39A C39B 1.70(3)

loop_
_geom_torsion_atom_site_label_1
_geom_torsion_atom_site_label_2
_geom_torsion_atom_site_label_3
_geom_torsion_atom_site_label_4
_geom_torsion
C6 C1 C2 C3 -1.2(7)
C7 C1 C2 C3 175.8(5)
C1 C2 C3 C4 0.5(8)
C2 C3 C4 C5 0.8(9)
C3 C4 C5 C6 -1.4(9)
C4 C5 C6 C1 0.7(8)
C2 C1 C6 C5 0.6(7)
C7 C1 C6 C5 -176.4(5)
C15 N2 C7 C8 -0.4(5)
C15 N2 C7 C1 -177.3(4)
C6 C1 C7 C8 -37.3(8)
C2 C1 C7 C8 145.8(5)
C6 C1 C7 N2 138.5(5)
C2 C1 C7 N2 -38.3(7)
N2 C7 C8 N1 0.8(5)
C1 C7 C8 N1 177.1(5)
N2 C7 C8 C9 179.8(5)
C1 C7 C8 C9 -3.8(9)
C15 N1 C8 C7 -0.9(5)
C15 N1 C8 C9 180.0(4)
C7 C8 C9 C14 142.2(5)
N1 C8 C9 C14 -38.9(7)
C7 C8 C9 C10 -39.4(8)
N1 C8 C9 C10 139.6(5)
C14 C9 C10 C11 -2.3(8)
C8 C9 C10 C11 179.1(5)
C9 C10 C11 C12 0.6(8)
C10 C11 C12 C13 0.6(9)
C11 C12 C13 C14 -0.1(9)
C12 C13 C14 C9 -1.7(9)
C10 C9 C14 C13 2.9(8)
C8 C9 C14 C13 -178.6(5)
C8 N1 C15 N2 0.6(5)
C8 N1 C15 C16 -177.4(5)
C7 N2 C15 N1 -0.1(5)
C7 N2 C15 C16 177.8(4)
N1 C15 C16 C17 -174.2(5)
N2 C15 C16 C17 8.1(9)
N1 C15 C16 S1 7.0(7)
N2 C15 C16 S1 -170.7(4)
C19 S1 C16 C17 -0.2(4)
C19 S1 C16 C15 178.8(4)
C15 C16 C17 C18 -178.7(5)
S1 C16 C17 C18 0.2(6)
C16 C17 C18 C19 0.0(7)
C17 C18 C19 C20 179.8(5)
C17 C18 C19 S1 -0.1(6)
C16 S1 C19 C18 0.2(4)
C16 S1 C19 C20 -179.8(4)
C21 N3 C20 N4 -0.5(6)
C21 N3 C20 C19 177.6(5)
C22 N4 C20 N3 -0.2(6)
C22 N4 C20 C19 -178.2(5)
C18 C19 C20 N3 -152.3(5)
S1 C19 C20 N3 27.7(7)
C18 C19 C20 N4 25.5(9)
S1 C19 C20 N4 -154.5(4)
C20 N3 C21 C22 0.9(6)
C20 N3 C21 C29 -176.9(5)
N3 C21 C22 N4 -1.0(6)
C29 C21 C22 N4 176.5(5)
N3 C21 C22 C23 -178.9(5)
C29 C21 C22 C23 -1.4(10)
C20 N4 C22 C21 0.7(5)
C20 N4 C22 C23 179.0(4)
C21 C22 C23 C28 139.1(6)
N4 C22 C23 C28 -38.6(7)
C21 C22 C23 C24 -44.1(8)
N4 C22 C23 C24 138.2(5)
C28 C23 C24 C25 -0.6(7)
C22 C23 C24 C25 -177.4(5)
C23 C24 C25 C26 -0.2(8)
C24 C25 C26 C27 0.8(10)
C25 C26 C27 C28 -0.5(10)
C26 C27 C28 C23 -0.3(9)
C24 C23 C28 C27 0.8(8)
C22 C23 C28 C27 177.7(5)
C22 C21 C29 C30 153.0(6)
N3 C21 C29 C30 -29.7(7)
C22 C21 C29 C34 -29.0(9)
N3 C21 C29 C34 148.3(5)
C34 C29 C30 C31 0.3(8)
C21 C29 C30 C31 178.4(5)
C29 C30 C31 C32 0.4(9)
C30 C31 C32 C33 -0.1(9)
C31 C32 C33 C34 -1.1(9)
C32 C33 C34 C29 1.9(9)
C30 C29 C34 C33 -1.5(8)
C21 C29 C34 C33 -179.5(5)
C36A N5 C35A C35B 170.8(19)
C37A N5 C35A C35B -4.9(18)
C37B N5 C35A C35B -26(4)
C36B N5 C35A C35B 174(2)
N5 C35A C35B C37A 8(3)
C36A N5 C35B C35A -16(3)
C37A N5 C35B C35A 175(2)
C37B N5 C35B C35A 172.9(13)
C36B N5 C35B C35A -11(4)
C36A N5 C35B C37A 169(2)
C37B N5 C35B C37A -1.8(16)
C35A N5 C35B C37A -175(2)
C36B N5 C35B C37A 175(3)
C35B N5 C36A C37B -173(3)
C37A N5 C36A C37B -12(2)
C35A N5 C36A C37B 176.2(10)
C36B N5 C36A C37B 113(50)
C36A N5 C37A O3 17(3)
C35B N5 C37A O3 -174.9(16)
C37B N5 C37A O3 3.3(10)
C35A N5 C37A O3 -171.2(9)
C36B N5 C37A O3 12(3)
C36A N5 C37A C35B -168(3)
C37B N5 C37A C35B 178.3(15)
C35A N5 C37A C35B 3.7(14)
C36B N5 C37A C35B -173(3)
C36A N5 C37A C37B 14(3)
C35B N5 C37A C37B -178.3(15)
C35A N5 C37A C37B -174.5(10)
C36B N5 C37A C37B 8(3)
C37B O3 C37A N5 -4.1(13)
C37B O3 C37A C35B -30(9)
C35A C35B C37A N5 -9(3)
C35A C35B C37A O3 19(11)
N5 C35B C37A O3 28(9)
C35A C35B C37A C37B -7(5)
N5 C35B C37A C37B 1.9(16)
C37A O3 C37B N5 3.6(11)
C37A O3 C37B C36A -1(3)
N5 C37A C37B O3 175.9(13)
C35B C37A C37B O3 174.2(17)
O3 C37A C37B N5 -175.9(13)
C35B C37A C37B N5 -1.7(15)
N5 C37A C37B C36A -4.3(8)
O3 C37A C37B C36A 179.7(14)
C35B C37A C37B C36A -6.1(19)
C36A N5 C37B O3 -177.1(16)
C35B N5 C37B O3 -2(2)
C37A N5 C37B O3 -3.9(12)
C35A N5 C37B O3 19(5)
C36B N5 C37B O3 -180.0(19)
C36A N5 C37B C37A -173.1(12)
C35B N5 C37B C37A 1.9(16)
C35A N5 C37B C37A 23(4)
C36B N5 C37B C37A -176.0(15)
C35B N5 C37B C36A 175.0(17)
C37A N5 C37B C36A 173.1(12)
C35A N5 C37B C36A -164(4)
C36B N5 C37B C36A -3(2)
N5 C36A C37B O3 6(3)
N5 C36A C37B C37A 5.5(10)
C40 N6 C38A C38B -36(3)
C39B N6 C38A C38B 163(3)
C39A N6 C38A C38B 148(2)
C40 N6 C38A C39B 161.3(14)
C39A N6 C38A C39B -15(2)
C38B N6 C38A C39B -163(3)
C39B C38A C38B N6 25(5)
C40 N6 C38B C38A 148(3)
C39B N6 C38B C38A -15(3)
C39A N6 C38B C38A -61(4)
C40 N6 C39A C39B -161.9(13)
C38A N6 C39A C39B 14(2)
C38B N6 C39A C39B 51(3)
C40 N6 C39B C38A -86(5)
C39A N6 C39B C38A 167.0(19)
C38B N6 C39B C38A 9.6(18)
C40 N6 C39B C39A 107(5)
C38A N6 C39B C39A -167.0(19)
C38B N6 C39B C39A -157.4(12)
C38B C38A C39B N6 -29(5)
C38B C38A C39B C39A -17(7)
N6 C38A C39B C39A 12.4(18)
N6 C39A C39B C38A -12.2(17)
C38A N6 C40 O4 178.2(17)
C39B N6 C40 O4 -105(5)
C39A N6 C40 O4 -5.2(18)
C38B N6 C40 O4 159.1(15)
